data_7711817
loop_
_publ_author_name
'Wang, Zhe'
'Liu, Zhanning'
'Xie, changsong'
'Wang, Rongming'
'Sun, Daofeng'

_publ_section_title
;
 Rare-earth Squarate Frameworks with scu topology
;
_journal_name_full 'Dalton Transactions'
_journal_paper_doi 10.1039/D2DT03462J
_journal_year 2022
_chemical_formula_moiety '0.5(C16 Nd2 O16)'
_chemical_formula_sum 'C8 Nd O8'
_chemical_formula_weight 368.32
_space_group_crystal_system tetragonal
_space_group_IT_number 125
_space_group_name_Hall '-P 4a 2b'
_space_group_name_H-M_alt 'P 4/n b m :2'
_atom_sites_solution_primary iterative
_audit_creation_date 2022-10-25
_audit_creation_method
;
Olex2 1.2
(compiled 2018.05.29 svn.r3508 for OlexSys, GUI svn.r5506)
;
_audit_update_record
;
2022-10-25 deposited with the CCDC.	2022-11-21 downloaded from the CCDC.
;
_cell_angle_alpha 90
_cell_angle_beta 90
_cell_angle_gamma 90
_cell_formula_units_Z 2
_cell_length_a 10.0014(2)
_cell_length_b 10.0014(2)
_cell_length_c 5.4087(2)
_cell_measurement_reflns_used 1347
_cell_measurement_temperature 293(2)
_cell_measurement_theta_max 70.4190
_cell_measurement_theta_min 6.2400
_cell_volume 541.02(3)
_computing_molecular_graphics 'Olex2 (Dolomanov et al., 2009)'
_computing_publication_material 'Olex2 (Dolomanov et al., 2009)'
_computing_structure_refinement 'ShelXL (Sheldrick, 2015)'
_computing_structure_solution 'olex2.solve (Bourhis et al., 2015)'
_diffrn_ambient_temperature 293(2)
_diffrn_measured_fraction_theta_full 0.743
_diffrn_measured_fraction_theta_max 0.745
_diffrn_measurement_device_type 'multiwire proportional'
_diffrn_measurement_method 'phi and omega scans'
_diffrn_radiation_monochromator graphite
_diffrn_radiation_type CuK\a
_diffrn_radiation_wavelength 1.54184
_diffrn_reflns_av_R_equivalents 0.0344
_diffrn_reflns_av_unetI/netI 0.0159
_diffrn_reflns_Laue_measured_fraction_full 0.743
_diffrn_reflns_Laue_measured_fraction_max 0.745
_diffrn_reflns_limit_h_max 11
_diffrn_reflns_limit_h_min -11
_diffrn_reflns_limit_k_max 10
_diffrn_reflns_limit_k_min -11
_diffrn_reflns_limit_l_max 6
_diffrn_reflns_limit_l_min -5
_diffrn_reflns_number 1831
_diffrn_reflns_point_group_measured_fraction_full 0.743
_diffrn_reflns_point_group_measured_fraction_max 0.745
_diffrn_reflns_theta_full 67.684
_diffrn_reflns_theta_max 70.567
_diffrn_reflns_theta_min 12.120
_exptl_absorpt_coefficient_mu 36.949
_exptl_absorpt_correction_T_max 1.00000
_exptl_absorpt_correction_T_min 0.51978
_exptl_absorpt_correction_type multi-scan
_exptl_crystal_colour 'clear dark colourless'
_exptl_crystal_colour_lustre clear
_exptl_crystal_colour_modifier dark
_exptl_crystal_colour_primary colourless
_exptl_crystal_density_diffrn 2.261
_exptl_crystal_description block
_exptl_crystal_F_000 344
_exptl_crystal_size_max 0.1
_exptl_crystal_size_mid 0.1
_exptl_crystal_size_min 0.03
_refine_diff_density_max 2.046
_refine_diff_density_min -1.406
_refine_diff_density_rms 0.151
_refine_ls_extinction_method none
_refine_ls_goodness_of_fit_ref 1.047
_refine_ls_hydrogen_treatment undef
_refine_ls_matrix_type full
_refine_ls_number_parameters 21
_refine_ls_number_reflns 216
_refine_ls_number_restraints 6
_refine_ls_restrained_S_all 1.036
_refine_ls_R_factor_all 0.0284
_refine_ls_R_factor_gt 0.0267
_refine_ls_shift/su_max 0.003
_refine_ls_shift/su_mean 0.000
_refine_ls_structure_factor_coef Fsqd
_refine_ls_weighting_details 'w=1/[\s^2^(Fo^2^)+(0.0586P)^2^] where P=(Fo^2^+2Fc^2^)/3'
_refine_ls_weighting_scheme calc
_refine_ls_wR_factor_gt 0.0673
_refine_ls_wR_factor_ref 0.0697
_reflns_Friedel_coverage 0.000
_reflns_number_gt 193
_reflns_number_total 216
_reflns_threshold_expression 'I > 2\s(I)'
_cod_data_source_file d2dt03462j2.cif
_cod_data_source_block Nd_sq
_cod_original_sg_symbol_H-M 'P 4/n b m'
_cod_database_code 7711817
_shelx_shelxl_version_number 2016/6
_shelx_space_group_comment
;
The symmetry employed for this shelxl refinement is uniquely defined
by the following loop, which should always be used as a source of
symmetry information in preference to the above space-group names.
They are only intended as comments.
;
_shelx_estimated_absorpt_t_max 0.404
_shelx_estimated_absorpt_t_min 0.119
_olex2_refinement_description
;
1. Uiso/Uaniso restraints and constraints
Uanis(Nd1) \\sim Ueq: with sigma of 0.00001 and sigma for terminal atoms of
0.00002
;
_olex2_submission_special_instructions 'No special instructions were received'

loop_
_space_group_symop_operation_xyz
'x, y, z'
'-y+1/2, x, z'
'-x+1/2, -y+1/2, z'
'y, -x+1/2, z'
'x, -y+1/2, -z'
'-x+1/2, y, -z'
'y, x, -z'
'-y+1/2, -x+1/2, -z'
'-x, -y, -z'
'y-1/2, -x, -z'
'x-1/2, y-1/2, -z'
'-y, x-1/2, -z'
'-x, y-1/2, z'
'x-1/2, -y, z'
'-y, -x, z'
'y-1/2, x-1/2, z'

loop_
_atom_site_label
_atom_site_type_symbol
_atom_site_fract_x
_atom_site_fract_y
_atom_site_fract_z
_atom_site_U_iso_or_equiv
_atom_site_adp_type
_atom_site_occupancy
_atom_site_site_symmetry_order
_atom_site_calc_flag
_atom_site_refinement_flags_posn
_atom_site_refinement_flags_adp
_atom_site_refinement_flags_occupancy
_atom_site_disorder_assembly
_atom_site_disorder_group
Nd1 Nd 0.250000 0.250000 0.500000 0.00025(17) Uani 1 8 d S TU P . .
O2 O 0.3327(2) 0.0591(2) 0.2631(5) 0.0189(5) Uani 1 1 d . . . . .
C4 C 0.4241(4) 0.0272(4) 0.1208(7) 0.0095(6) Uani 1 1 d . . . . .

loop_
_atom_site_aniso_label
_atom_site_aniso_U_11
_atom_site_aniso_U_22
_atom_site_aniso_U_33
_atom_site_aniso_U_23
_atom_site_aniso_U_13
_atom_site_aniso_U_12
Nd1 0.00019(16) 0.00019(16) 0.0004(2) 0.000 0.000 0.000
O2 0.0160(12) 0.0146(12) 0.0260(12) -0.0054(9) 0.0140(10) 0.0019(9)
C4 0.0069(16) 0.0071(17) 0.0143(19) 0.0017(16) -0.0012(14) 0.0003(14)

loop_
_atom_type_symbol
_atom_type_description
_atom_type_scat_dispersion_real
_atom_type_scat_dispersion_imag
_atom_type_scat_source
C C 0.0181 0.0091 'International Tables Vol C Tables 4.2.6.8 and 6.1.1.4'
Nd Nd -3.1807 10.9079 'International Tables Vol C Tables 4.2.6.8 and 6.1.1.4'
O O 0.0492 0.0322 'International Tables Vol C Tables 4.2.6.8 and 6.1.1.4'

loop_
_geom_angle_atom_site_label_1
_geom_angle_atom_site_label_2
_geom_angle_atom_site_label_3
_geom_angle
_geom_angle_site_symmetry_1
_geom_angle_site_symmetry_3
_geom_angle_publ_flag
O2 Nd1 O2 140.43(12) . 5_556 ?
O2 Nd1 O2 74.03(6) 4 3 ?
O2 Nd1 O2 74.03(6) 6_556 7_556 ?
O2 Nd1 O2 74.03(6) . 4 ?
O2 Nd1 O2 143.51(12) . 7_556 ?
O2 Nd1 O2 143.51(12) 5_556 4 ?
O2 Nd1 O2 143.51(12) 6_556 2 ?
O2 Nd1 O2 75.30(12) . 8_556 ?
O2 Nd1 O2 140.43(12) 6_556 3 ?
O2 Nd1 O2 74.03(6) 5_556 8_556 ?
O2 Nd1 O2 77.25(12) 4 7_556 ?
O2 Nd1 O2 140.44(12) 4 8_556 ?
O2 Nd1 O2 75.30(12) 3 7_556 ?
O2 Nd1 O2 77.25(12) . 6_556 ?
O2 Nd1 O2 77.25(12) 5_556 3 ?
O2 Nd1 O2 116.73(12) 5_556 6_556 ?
O2 Nd1 O2 143.51(12) 8_556 3 ?
O2 Nd1 O2 75.30(12) 4 6_556 ?
O2 Nd1 O2 74.03(6) 2 3 ?
O2 Nd1 O2 74.03(6) 8_556 6_556 ?
O2 Nd1 O2 74.03(6) 5_556 7_556 ?
O2 Nd1 O2 74.03(6) . 2 ?
O2 Nd1 O2 116.73(12) 8_556 7_556 ?
O2 Nd1 O2 75.30(12) 5_556 2 ?
O2 Nd1 O2 140.43(12) 2 7_556 ?
O2 Nd1 O2 116.73(12) 4 2 ?
O2 Nd1 O2 77.25(12) 8_556 2 ?
O2 Nd1 O2 116.73(12) . 3 ?
C4 O2 Nd1 141.1(3) . . ?
O2 C4 C4 135.2(2) . 8 ?
O2 C4 C4 134.8(2) . 16_655 ?
C4 C4 C4 90.0 16_655 8 ?

loop_
_geom_bond_atom_site_label_1
_geom_bond_atom_site_label_2
_geom_bond_distance
_geom_bond_site_symmetry_2
_geom_bond_publ_flag
Nd1 O2 2.443(2) . ?
Nd1 O2 2.443(2) 6_556 ?
Nd1 O2 2.443(2) 7_556 ?
Nd1 O2 2.443(2) 5_556 ?
Nd1 O2 2.443(2) 3 ?
Nd1 O2 2.443(2) 4 ?
Nd1 O2 2.443(2) 8_556 ?
Nd1 O2 2.443(2) 2 ?
O2 C4 1.237(5) . ?
C4 C4 1.477(8) 8 ?
C4 C4 1.459(7) 16_655 ?
